data_1563696
loop_
_publ_author_name
'Wang, Jun'
'Fan, Jun'
'Guo, LiangYu'
'Yin, Xia'
'Wang, ZhiHong'
'Zhang, WeiGuang'

_publ_section_title
;
 Synthesis, crystal structures and photoluminescent properties of
 lanthanide supramolecular complexes with 4-oxo-1(4H)-quinolineacetate
;
_journal_issue 3
_journal_name_full 'Journal of Solid State Chemistry'
_journal_page_first 575
_journal_page_last 583
_journal_paper_doi 10.1016/j.jssc.2009.12.027
_journal_volume 183
_journal_year 2010
_chemical_formula_moiety 'C33 H24 N3 O9 Sm, 2(H2 O)'
_chemical_formula_sum 'C33 H28 N3 O11 Sm'
_chemical_formula_weight 792.93
_space_group_IT_number 2
_space_group_name_Hall '-P 1'
_space_group_name_H-M_alt 'P -1'
_symmetry_cell_setting triclinic
_symmetry_space_group_name_Hall '-P 1'
_symmetry_space_group_name_H-M 'P -1'
_atom_sites_solution_hydrogens geom
_atom_sites_solution_primary direct
_atom_sites_solution_secondary difmap
_audit_creation_method SHELXL-97
_cell_angle_alpha 67.33(2)
_cell_angle_beta 81.79(2)
_cell_angle_gamma 77.89(3)
_cell_formula_units_Z 2
_cell_length_a 10.275(2)
_cell_length_b 11.698(2)
_cell_length_c 14.193(3)
_cell_measurement_reflns_used 6704
_cell_measurement_temperature 298(2)
_cell_measurement_theta_max 27.37
_cell_measurement_theta_min 1.91
_cell_volume 1535.5(6)
_computing_cell_refinement 'SAINT (Bruker, 2004)'
_computing_data_collection 'APEX-II (Bruker, 2004)'
_computing_data_reduction SAINT
_computing_molecular_graphics 'SHELXTL-XP (Bruker, 2004)'
_computing_publication_material SHELXTL
_computing_structure_refinement 'SHELXL-97 (Sheldrick, 1997)'
_computing_structure_solution 'SHELXS-97 (Sheldrick, 1990)'
_diffrn_ambient_temperature 298(2)
_diffrn_measured_fraction_theta_full 0.982
_diffrn_measured_fraction_theta_max 0.982
_diffrn_measurement_device_type 'Bruker Smart Apex II CCD area detector'
_diffrn_measurement_method '\f and \w scan'
_diffrn_radiation_monochromator graphite
_diffrn_radiation_source 'fine-focus sealed tube'
_diffrn_radiation_type MoK\a
_diffrn_radiation_wavelength 0.71073
_diffrn_reflns_av_R_equivalents 0.0191
_diffrn_reflns_av_sigmaI/netI 0.0354
_diffrn_reflns_limit_h_max 12
_diffrn_reflns_limit_h_min -10
_diffrn_reflns_limit_k_max 14
_diffrn_reflns_limit_k_min -12
_diffrn_reflns_limit_l_max 17
_diffrn_reflns_limit_l_min -15
_diffrn_reflns_number 8008
_diffrn_reflns_theta_full 25.25
_diffrn_reflns_theta_max 25.25
_diffrn_reflns_theta_min 1.91
_exptl_absorpt_coefficient_mu 1.982
_exptl_absorpt_correction_T_max 0.7554
_exptl_absorpt_correction_T_min 0.6477
_exptl_absorpt_correction_type multi-scan
_exptl_absorpt_process_details SADABS
_exptl_crystal_colour light-yellow
_exptl_crystal_density_diffrn 1.715
_exptl_crystal_density_method 'not measured'
_exptl_crystal_description block
_exptl_crystal_F_000 794
_exptl_crystal_size_max 0.24
_exptl_crystal_size_mid 0.22
_exptl_crystal_size_min 0.15
_refine_diff_density_max 0.466
_refine_diff_density_min -0.493
_refine_diff_density_rms 0.072
_refine_ls_extinction_method none
_refine_ls_goodness_of_fit_ref 1.054
_refine_ls_hydrogen_treatment constr
_refine_ls_matrix_type full
_refine_ls_number_parameters 433
_refine_ls_number_reflns 5457
_refine_ls_number_restraints 0
_refine_ls_restrained_S_all 1.054
_refine_ls_R_factor_all 0.0265
_refine_ls_R_factor_gt 0.0239
_refine_ls_shift/su_max 0.002
_refine_ls_shift/su_mean 0.000
_refine_ls_structure_factor_coef Fsqd
_refine_ls_weighting_details 'calc w=1/[\s^2^(Fo^2^)+(0.0252P)^2^+0.4750P] where P=(Fo^2^+2Fc^2^)/3'
_refine_ls_weighting_scheme calc
_refine_ls_wR_factor_gt 0.0560
_refine_ls_wR_factor_ref 0.0575
_reflns_number_gt 5082
_reflns_number_total 5457
_reflns_threshold_expression >2sigma(I)
_cod_data_source_file JSSC-2010-183-575.cif
_cod_data_source_block sm-2
_cod_original_cell_volume 1535.5(5)
_cod_database_code 1563696

loop_
_symmetry_equiv_pos_as_xyz
'x, y, z'
'-x, -y, -z'

loop_
_atom_site_label
_atom_site_type_symbol
_atom_site_fract_x
_atom_site_fract_y
_atom_site_fract_z
_atom_site_U_iso_or_equiv
_atom_site_adp_type
_atom_site_occupancy
_atom_site_symmetry_multiplicity
_atom_site_calc_flag
_atom_site_refinement_flags
_atom_site_disorder_assembly
_atom_site_disorder_group
C1 C 1.1031(3) 0.3176(3) 0.0393(2) 0.0295(7) Uani 1 1 d . . .
C2 C 1.1945(3) 0.2747(3) -0.0282(3) 0.0420(8) Uani 1 1 d . . .
H2 H 1.2807 0.2927 -0.0404 0.050 Uiso 1 1 calc R . .
C3 C 1.1572(4) 0.2064(4) -0.0760(3) 0.0499(9) Uani 1 1 d . . .
H3 H 1.2178 0.1809 -0.1224 0.060 Uiso 1 1 calc R . .
C4 C 1.0301(4) 0.1740(4) -0.0569(3) 0.0536(10) Uani 1 1 d . . .
H4 H 1.0063 0.1266 -0.0894 0.064 Uiso 1 1 calc R . .
C5 C 0.9411(3) 0.2132(3) 0.0106(3) 0.0432(8) Uani 1 1 d . . .
H5 H 0.8567 0.1909 0.0245 0.052 Uiso 1 1 calc R . .
C6 C 0.9745(3) 0.2863(3) 0.0590(2) 0.0290(6) Uani 1 1 d . . .
C7 C 0.8774(3) 0.3304(3) 0.1271(2) 0.0289(7) Uani 1 1 d . . .
C8 C 0.9173(3) 0.4098(3) 0.1664(2) 0.0311(7) Uani 1 1 d . . .
H8 H 0.8568 0.4448 0.2073 0.037 Uiso 1 1 calc R . .
C9 C 1.0429(3) 0.4363(3) 0.1455(2) 0.0328(7) Uani 1 1 d . . .
H9 H 1.0664 0.4874 0.1746 0.039 Uiso 1 1 calc R . .
C10 C 1.2717(3) 0.4156(3) 0.0778(3) 0.0390(8) Uani 1 1 d . . .
H10A H 1.2690 0.4910 0.0917 0.047 Uiso 1 1 calc R . .
H10B H 1.3107 0.4300 0.0086 0.047 Uiso 1 1 calc R . .
C11 C 1.3601(3) 0.3057(3) 0.1529(2) 0.0374(8) Uani 1 1 d . . .
C12 C 0.4620(3) 0.8016(3) 0.2210(2) 0.0338(7) Uani 1 1 d . . .
C13 C 0.4016(4) 0.9102(3) 0.1445(3) 0.0564(10) Uani 1 1 d . . .
H13 H 0.3803 0.9864 0.1540 0.068 Uiso 1 1 calc R . .
C14 C 0.3747(4) 0.9024(5) 0.0562(3) 0.0707(13) Uani 1 1 d . . .
H14 H 0.3361 0.9748 0.0053 0.085 Uiso 1 1 calc R . .
C15 C 0.4027(4) 0.7904(5) 0.0396(3) 0.0631(12) Uani 1 1 d . . .
H15 H 0.3821 0.7878 -0.0212 0.076 Uiso 1 1 calc R . .
C16 C 0.4603(3) 0.6848(4) 0.1123(3) 0.0465(9) Uani 1 1 d . . .
H16 H 0.4791 0.6095 0.1013 0.056 Uiso 1 1 calc R . .
C17 C 0.4925(3) 0.6874(3) 0.2048(2) 0.0322(7) Uani 1 1 d . . .
C18 C 0.5580(3) 0.5753(3) 0.2808(3) 0.0337(7) Uani 1 1 d . . .
C19 C 0.5756(3) 0.5841(3) 0.3732(3) 0.0383(8) Uani 1 1 d . . .
H19 H 0.6093 0.5123 0.4268 0.046 Uiso 1 1 calc R . .
C20 C 0.5442(3) 0.6963(3) 0.3857(3) 0.0361(7) Uani 1 1 d . . .
H20 H 0.5599 0.6994 0.4475 0.043 Uiso 1 1 calc R . .
C21 C 0.4850(3) 0.9205(3) 0.3298(3) 0.0448(9) Uani 1 1 d . . .
H21A H 0.4668 0.9050 0.4022 0.054 Uiso 1 1 calc R . .
H21B H 0.4122 0.9824 0.2938 0.054 Uiso 1 1 calc R . .
C22 C 0.6143(4) 0.9728(3) 0.2927(3) 0.0477(9) Uani 1 1 d . . .
C23 C 0.0452(3) 0.3575(3) 0.4248(2) 0.0282(6) Uani 1 1 d . . .
C24 C -0.0575(3) 0.4630(3) 0.4004(3) 0.0392(8) Uani 1 1 d . . .
H24 H -0.1457 0.4529 0.4215 0.047 Uiso 1 1 calc R . .
C25 C -0.0272(4) 0.5803(3) 0.3455(3) 0.0492(9) Uani 1 1 d . . .
H25 H -0.0956 0.6495 0.3293 0.059 Uiso 1 1 calc R . .
C26 C 0.1041(4) 0.5981(3) 0.3133(3) 0.0515(10) Uani 1 1 d . . .
H26 H 0.1234 0.6786 0.2770 0.062 Uiso 1 1 calc R . .
C27 C 0.2042(4) 0.4965(4) 0.3354(3) 0.0450(9) Uani 1 1 d . . .
H27 H 0.2917 0.5085 0.3133 0.054 Uiso 1 1 calc R . .
C28 C 0.1780(3) 0.3743(3) 0.3909(2) 0.0313(7) Uani 1 1 d . . .
C29 C 0.2853(3) 0.2668(3) 0.4138(2) 0.0347(7) Uani 1 1 d . . .
C30 C 0.2482(3) 0.1494(3) 0.4713(2) 0.0392(8) Uani 1 1 d . . .
H30 H 0.3131 0.0775 0.4871 0.047 Uiso 1 1 calc R . .
C31 C 0.1189(3) 0.1391(3) 0.5043(2) 0.0363(7) Uani 1 1 d . . .
H31 H 0.0989 0.0598 0.5441 0.044 Uiso 1 1 calc R . .
C32 C -0.1177(3) 0.2160(3) 0.5222(2) 0.0356(7) Uani 1 1 d . . .
H32A H -0.1593 0.2784 0.5515 0.043 Uiso 1 1 calc R . .
H32B H -0.1128 0.1341 0.5769 0.043 Uiso 1 1 calc R . .
C33 C -0.2058(3) 0.2214(3) 0.4431(2) 0.0278(6) Uani 1 1 d . . .
N1 N 1.1351(2) 0.3923(2) 0.08486(19) 0.0305(6) Uani 1 1 d . . .
N2 N 0.4914(3) 0.8030(2) 0.3128(2) 0.0345(6) Uani 1 1 d . . .
N3 N 0.0183(2) 0.2378(2) 0.48241(18) 0.0311(6) Uani 1 1 d . . .
O1 O 0.7621(2) 0.2995(2) 0.14761(16) 0.0388(5) Uani 1 1 d . . .
O2 O 1.3185(2) 0.2070(2) 0.2016(2) 0.0542(7) Uani 1 1 d . . .
O3 O 1.4724(2) 0.3306(3) 0.15672(18) 0.0504(6) Uani 1 1 d . . .
O4 O 0.5973(2) 0.4754(2) 0.2620(2) 0.0513(7) Uani 1 1 d . . .
O5 O 0.7008(3) 0.9261(4) 0.2445(3) 0.0996(13) Uani 1 1 d . . .
O6 O 0.6198(3) 1.0625(2) 0.3197(2) 0.0529(7) Uani 1 1 d . . .
O7 O 0.4057(2) 0.2816(3) 0.38461(19) 0.0497(6) Uani 1 1 d . . .
O8 O -0.1570(2) 0.2052(2) 0.36240(17) 0.0390(5) Uani 1 1 d . . .
O9 O -0.3289(2) 0.2403(3) 0.46307(18) 0.0521(7) Uani 1 1 d . . .
O1W O 0.0941(3) 0.0862(2) 0.2954(2) 0.0548(7) Uani 1 1 d . . .
H1W H 0.1558 0.1286 0.2668 0.082 Uiso 1 1 d R . .
H2W H 0.0301 0.1350 0.3129 0.082 Uiso 1 1 d R . .
O2W O 0.9780(3) 0.9093(3) 0.2556(2) 0.0751(9) Uani 1 1 d . . .
H4W H 1.0087 0.9763 0.2422 0.113 Uiso 1 1 d R . .
H3W H 0.8937 0.9297 0.2524 0.113 Uiso 1 1 d R . .
Sm1 Sm 0.610251(13) 0.266322(13) 0.290441(11) 0.02315(6) Uani 1 1 d . . .

loop_
_atom_site_aniso_label
_atom_site_aniso_U_11
_atom_site_aniso_U_22
_atom_site_aniso_U_33
_atom_site_aniso_U_23
_atom_site_aniso_U_13
_atom_site_aniso_U_12
C1 0.0262(15) 0.0329(16) 0.0222(15) -0.0044(12) -0.0037(12) 0.0003(12)
C2 0.0299(17) 0.049(2) 0.0400(19) -0.0132(16) 0.0020(14) 0.0000(15)
C3 0.049(2) 0.057(2) 0.041(2) -0.0255(18) 0.0039(17) 0.0071(18)
C4 0.062(3) 0.061(2) 0.047(2) -0.0340(19) -0.0067(19) -0.0019(19)
C5 0.0425(19) 0.052(2) 0.044(2) -0.0235(17) -0.0049(16) -0.0140(16)
C6 0.0252(15) 0.0338(16) 0.0248(15) -0.0071(13) -0.0042(12) -0.0040(12)
C7 0.0250(15) 0.0358(17) 0.0206(15) -0.0042(13) -0.0056(12) -0.0028(12)
C8 0.0312(16) 0.0329(16) 0.0277(16) -0.0117(13) 0.0000(13) -0.0025(13)
C9 0.0364(17) 0.0337(17) 0.0289(16) -0.0105(13) -0.0077(13) -0.0055(13)
C10 0.0254(16) 0.047(2) 0.0424(19) -0.0093(16) -0.0059(14) -0.0116(14)
C11 0.0304(17) 0.049(2) 0.0325(18) -0.0158(16) -0.0082(14) -0.0010(15)
C12 0.0305(16) 0.0294(16) 0.0410(19) -0.0133(14) 0.0001(14) -0.0052(13)
C13 0.060(2) 0.036(2) 0.066(3) -0.0131(19) -0.013(2) 0.0029(17)
C14 0.062(3) 0.074(3) 0.060(3) -0.008(2) -0.022(2) 0.003(2)
C15 0.043(2) 0.098(4) 0.054(3) -0.034(3) -0.0129(19) -0.007(2)
C16 0.0301(18) 0.066(2) 0.057(2) -0.038(2) 0.0058(16) -0.0146(17)
C17 0.0233(15) 0.0345(17) 0.0459(19) -0.0222(15) 0.0058(13) -0.0106(12)
C18 0.0246(15) 0.0254(16) 0.054(2) -0.0189(15) 0.0082(14) -0.0093(12)
C19 0.0347(17) 0.0280(17) 0.044(2) -0.0081(14) 0.0004(15) -0.0014(13)
C20 0.0334(17) 0.0386(18) 0.0386(18) -0.0163(15) -0.0001(14) -0.0083(14)
C21 0.051(2) 0.0314(18) 0.060(2) -0.0281(17) 0.0064(18) -0.0100(15)
C22 0.061(2) 0.038(2) 0.053(2) -0.0208(17) -0.0047(19) -0.0183(17)
C23 0.0260(15) 0.0371(17) 0.0259(15) -0.0156(13) -0.0040(12) -0.0050(12)
C24 0.0334(17) 0.046(2) 0.0419(19) -0.0218(16) -0.0063(14) -0.0017(15)
C25 0.059(2) 0.043(2) 0.047(2) -0.0217(17) -0.0163(18) 0.0057(17)
C26 0.075(3) 0.040(2) 0.046(2) -0.0157(17) -0.009(2) -0.0199(19)
C27 0.045(2) 0.059(2) 0.040(2) -0.0206(17) 0.0011(16) -0.0253(18)
C28 0.0286(16) 0.0447(18) 0.0272(16) -0.0178(14) 0.0001(12) -0.0120(13)
C29 0.0228(15) 0.060(2) 0.0295(17) -0.0242(15) -0.0026(13) -0.0075(14)
C30 0.0295(17) 0.045(2) 0.0403(19) -0.0167(16) -0.0089(14) 0.0053(14)
C31 0.0369(18) 0.0375(18) 0.0328(17) -0.0090(14) -0.0073(14) -0.0069(14)
C32 0.0252(15) 0.055(2) 0.0288(16) -0.0148(15) 0.0011(13) -0.0134(14)
C33 0.0221(15) 0.0301(16) 0.0296(16) -0.0068(13) -0.0004(12) -0.0099(12)
N1 0.0247(13) 0.0332(14) 0.0305(14) -0.0062(11) -0.0060(11) -0.0061(10)
N2 0.0367(15) 0.0262(13) 0.0477(16) -0.0220(12) 0.0047(12) -0.0091(11)
N3 0.0227(12) 0.0434(15) 0.0285(13) -0.0136(12) -0.0041(10) -0.0061(11)
O1 0.0280(12) 0.0567(14) 0.0339(12) -0.0183(11) 0.0017(9) -0.0114(10)
O2 0.0461(15) 0.0467(15) 0.0566(16) -0.0009(13) -0.0173(12) -0.0058(12)
O3 0.0270(12) 0.0805(18) 0.0454(14) -0.0218(13) -0.0101(10) -0.0104(12)
O4 0.0490(14) 0.0286(12) 0.0828(19) -0.0320(13) 0.0055(13) -0.0048(10)
O5 0.078(2) 0.131(3) 0.148(3) -0.114(3) 0.061(2) -0.066(2)
O6 0.0735(18) 0.0277(12) 0.0648(17) -0.0169(12) -0.0243(14) -0.0106(12)
O7 0.0228(12) 0.0872(19) 0.0502(15) -0.0387(14) 0.0054(10) -0.0124(11)
O8 0.0272(11) 0.0580(15) 0.0367(13) -0.0242(11) -0.0007(10) -0.0051(10)
O9 0.0228(12) 0.099(2) 0.0417(14) -0.0342(14) -0.0003(10) -0.0098(12)
O1W 0.0510(15) 0.0486(15) 0.0640(17) -0.0202(13) -0.0036(13) -0.0078(12)
O2W 0.090(2) 0.069(2) 0.079(2) -0.0390(17) -0.0157(17) -0.0114(16)
Sm1 0.01965(8) 0.02274(9) 0.03026(9) -0.01311(6) -0.00132(6) -0.00407(6)

loop_
_atom_type_symbol
_atom_type_description
_atom_type_scat_dispersion_real
_atom_type_scat_dispersion_imag
_atom_type_scat_source
C C 0.0033 0.0016 'International Tables Vol C Tables 4.2.6.8 and 6.1.1.4'
H H 0.0000 0.0000 'International Tables Vol C Tables 4.2.6.8 and 6.1.1.4'
N N 0.0061 0.0033 'International Tables Vol C Tables 4.2.6.8 and 6.1.1.4'
O O 0.0106 0.0060 'International Tables Vol C Tables 4.2.6.8 and 6.1.1.4'
Sm Sm -0.1638 3.4418 'International Tables Vol C Tables 4.2.6.8 and 6.1.1.4'

loop_
_geom_angle_atom_site_label_1
_geom_angle_atom_site_label_2
_geom_angle_atom_site_label_3
_geom_angle
_geom_angle_site_symmetry_1
_geom_angle_site_symmetry_3
N1 C1 C2 121.6(3) . .
N1 C1 C6 119.2(3) . .
C2 C1 C6 119.1(3) . .
C3 C2 C1 120.1(3) . .
C3 C2 H2 120.0 . .
C1 C2 H2 120.0 . .
C2 C3 C4 121.5(3) . .
C2 C3 H3 119.3 . .
C4 C3 H3 119.3 . .
C5 C4 C3 118.8(4) . .
C5 C4 H4 120.6 . .
C3 C4 H4 120.6 . .
C4 C5 C6 121.4(3) . .
C4 C5 H5 119.3 . .
C6 C5 H5 119.3 . .
C5 C6 C1 119.1(3) . .
C5 C6 C7 120.5(3) . .
C1 C6 C7 120.4(3) . .
O1 C7 C8 123.1(3) . .
O1 C7 C6 120.8(3) . .
C8 C7 C6 116.2(3) . .
C9 C8 C7 120.9(3) . .
C9 C8 H8 119.5 . .
C7 C8 H8 119.5 . .
N1 C9 C8 123.2(3) . .
N1 C9 H9 118.4 . .
C8 C9 H9 118.4 . .
N1 C10 C11 112.3(3) . .
N1 C10 H10A 109.1 . .
C11 C10 H10A 109.1 . .
N1 C10 H10B 109.1 . .
C11 C10 H10B 109.1 . .
H10A C10 H10B 107.9 . .
O2 C11 O3 127.2(3) . .
O2 C11 C10 119.9(3) . .
O3 C11 C10 112.9(3) . .
N2 C12 C13 122.1(3) . .
N2 C12 C17 118.6(3) . .
C13 C12 C17 119.3(3) . .
C14 C13 C12 119.2(4) . .
C14 C13 H13 120.4 . .
C12 C13 H13 120.4 . .
C13 C14 C15 122.2(4) . .
C13 C14 H14 118.9 . .
C15 C14 H14 118.9 . .
C16 C15 C14 119.5(4) . .
C16 C15 H15 120.3 . .
C14 C15 H15 120.3 . .
C15 C16 C17 120.9(4) . .
C15 C16 H16 119.6 . .
C17 C16 H16 119.6 . .
C12 C17 C16 118.9(3) . .
C12 C17 C18 120.5(3) . .
C16 C17 C18 120.6(3) . .
O4 C18 C19 123.1(3) . .
O4 C18 C17 120.4(3) . .
C19 C18 C17 116.6(3) . .
C20 C19 C18 120.7(3) . .
C20 C19 H19 119.6 . .
C18 C19 H19 119.6 . .
N2 C20 C19 122.9(3) . .
N2 C20 H20 118.5 . .
C19 C20 H20 118.5 . .
N2 C21 C22 111.8(3) . .
N2 C21 H21A 109.3 . .
C22 C21 H21A 109.3 . .
N2 C21 H21B 109.3 . .
C22 C21 H21B 109.3 . .
H21A C21 H21B 107.9 . .
O5 C22 O6 126.6(4) . .
O5 C22 C21 120.0(3) . .
O6 C22 C21 113.4(3) . .
N3 C23 C28 119.4(3) . .
N3 C23 C24 121.3(3) . .
C28 C23 C24 119.3(3) . .
C25 C24 C23 119.9(3) . .
C25 C24 H24 120.0 . .
C23 C24 H24 120.0 . .
C24 C25 C26 121.2(3) . .
C24 C25 H25 119.4 . .
C26 C25 H25 119.4 . .
C27 C26 C25 119.4(3) . .
C27 C26 H26 120.3 . .
C25 C26 H26 120.3 . .
C26 C27 C28 121.4(3) . .
C26 C27 H27 119.3 . .
C28 C27 H27 119.3 . .
C27 C28 C23 118.8(3) . .
C27 C28 C29 120.9(3) . .
C23 C28 C29 120.3(3) . .
O7 C29 C30 123.2(3) . .
O7 C29 C28 120.6(3) . .
C30 C29 C28 116.2(3) . .
C31 C30 C29 121.0(3) . .
C31 C30 H30 119.5 . .
C29 C30 H30 119.5 . .
N3 C31 C30 123.4(3) . .
N3 C31 H31 118.3 . .
C30 C31 H31 118.3 . .
N3 C32 C33 114.5(2) . .
N3 C32 H32A 108.6 . .
C33 C32 H32A 108.6 . .
N3 C32 H32B 108.6 . .
C33 C32 H32B 108.6 . .
H32A C32 H32B 107.6 . .
O9 C33 O8 121.7(3) . .
O9 C33 C32 117.0(3) . .
O8 C33 C32 121.3(3) . .
O9 C33 Sm1 59.23(16) . 1_455
O8 C33 Sm1 63.06(15) . 1_455
C32 C33 Sm1 172.1(2) . 1_455
C9 N1 C1 119.9(2) . .
C9 N1 C10 117.9(3) . .
C1 N1 C10 121.9(3) . .
C20 N2 C12 120.3(3) . .
C20 N2 C21 116.7(3) . .
C12 N2 C21 122.4(3) . .
C31 N3 C23 119.7(2) . .
C31 N3 C32 118.8(3) . .
C23 N3 C32 121.5(2) . .
C7 O1 Sm1 133.93(19) . .
C11 O3 Sm1 131.6(2) . 1_655
C18 O4 Sm1 155.4(2) . .
C22 O6 Sm1 153.0(2) . 1_565
C29 O7 Sm1 156.7(2) . .
C33 O8 Sm1 91.43(17) . 1_455
C33 O9 Sm1 95.42(19) . 1_455
H1W O1W H2W 106.7 . .
H4W O2W H3W 107.2 . .
O6 Sm1 O4 179.07(9) 1_545 .
O6 Sm1 O3 92.67(10) 1_545 1_455
O4 Sm1 O3 87.23(10) . 1_455
O6 Sm1 O1 94.36(10) 1_545 .
O4 Sm1 O1 86.52(9) . .
O3 Sm1 O1 77.47(8) 1_455 .
O6 Sm1 O7 93.59(10) 1_545 .
O4 Sm1 O7 85.48(9) . .
O3 Sm1 O7 82.10(9) 1_455 .
O1 Sm1 O7 158.37(8) . .
O6 Sm1 O9 97.59(10) 1_545 1_655
O4 Sm1 O9 82.15(10) . 1_655
O3 Sm1 O9 155.88(8) 1_455 1_655
O1 Sm1 O9 123.10(7) . 1_655
O7 Sm1 O9 75.55(8) . 1_655
O6 Sm1 O8 87.48(9) 1_545 1_655
O4 Sm1 O8 93.04(9) . 1_655
O3 Sm1 O8 152.10(8) 1_455 1_655
O1 Sm1 O8 74.70(7) . 1_655
O7 Sm1 O8 125.76(8) . 1_655
O9 Sm1 O8 50.70(7) 1_655 1_655
O6 Sm1 C33 94.84(9) 1_545 1_655
O4 Sm1 C33 85.31(9) . 1_655
O3 Sm1 C33 171.72(8) 1_455 1_655
O1 Sm1 C33 98.46(8) . 1_655
O7 Sm1 C33 100.87(8) . 1_655
O9 Sm1 C33 25.35(7) 1_655 1_655
O8 Sm1 C33 25.51(7) 1_655 1_655

loop_
_geom_bond_atom_site_label_1
_geom_bond_atom_site_label_2
_geom_bond_distance
_geom_bond_site_symmetry_2
C1 N1 1.381(4) .
C1 C2 1.403(4) .
C1 C6 1.406(4) .
C2 C3 1.367(5) .
C2 H2 0.9300 .
C3 C4 1.397(5) .
C3 H3 0.9300 .
C4 C5 1.370(5) .
C4 H4 0.9300 .
C5 C6 1.402(4) .
C5 H5 0.9300 .
C6 C7 1.445(4) .
C7 O1 1.273(3) .
C7 C8 1.401(4) .
C8 C9 1.355(4) .
C8 H8 0.9300 .
C9 N1 1.345(4) .
C9 H9 0.9300 .
C10 N1 1.467(4) .
C10 C11 1.531(4) .
C10 H10A 0.9700 .
C10 H10B 0.9700 .
C11 O2 1.225(4) .
C11 O3 1.261(4) .
C12 N2 1.386(4) .
C12 C13 1.406(5) .
C12 C17 1.406(4) .
C13 C14 1.361(6) .
C13 H13 0.9300 .
C14 C15 1.384(6) .
C14 H14 0.9300 .
C15 C16 1.352(6) .
C15 H15 0.9300 .
C16 C17 1.411(5) .
C16 H16 0.9300 .
C17 C18 1.443(4) .
C18 O4 1.269(4) .
C18 C19 1.394(5) .
C19 C20 1.359(4) .
C19 H19 0.9300 .
C20 N2 1.343(4) .
C20 H20 0.9300 .
C21 N2 1.471(4) .
C21 C22 1.520(5) .
C21 H21A 0.9700 .
C21 H21B 0.9700 .
C22 O5 1.211(5) .
C22 O6 1.261(4) .
C23 N3 1.386(4) .
C23 C28 1.408(4) .
C23 C24 1.409(4) .
C24 C25 1.368(5) .
C24 H24 0.9300 .
C25 C26 1.394(5) .
C25 H25 0.9300 .
C26 C27 1.364(5) .
C26 H26 0.9300 .
C27 C28 1.404(5) .
C27 H27 0.9300 .
C28 C29 1.452(4) .
C29 O7 1.274(4) .
C29 C30 1.401(5) .
C30 C31 1.358(4) .
C30 H30 0.9300 .
C31 N3 1.347(4) .
C31 H31 0.9300 .
C32 N3 1.467(4) .
C32 C33 1.515(4) .
C32 H32A 0.9700 .
C32 H32B 0.9700 .
C33 O9 1.248(3) .
C33 O8 1.250(4) .
O1 Sm1 2.332(2) .
O3 Sm1 2.323(2) 1_655
O4 Sm1 2.298(2) .
O6 Sm1 2.240(2) 1_565
O7 Sm1 2.336(2) .
O8 Sm1 2.587(2) 1_455
O9 Sm1 2.504(2) 1_455
O1W H1W 0.8463 .
O1W H2W 0.8513 .
O2W H4W 0.8491 .
O2W H3W 0.8522 .

loop_
_geom_torsion_atom_site_label_1
_geom_torsion_atom_site_label_2
_geom_torsion_atom_site_label_3
_geom_torsion_atom_site_label_4
_geom_torsion
_geom_torsion_site_symmetry_1
_geom_torsion_site_symmetry_2
_geom_torsion_site_symmetry_3
_geom_torsion_site_symmetry_4
N1 C1 C2 C3 -176.6(3) . . . .
C6 C1 C2 C3 1.8(5) . . . .
C1 C2 C3 C4 -2.2(5) . . . .
C2 C3 C4 C5 0.8(6) . . . .
C3 C4 C5 C6 1.0(5) . . . .
C4 C5 C6 C1 -1.3(5) . . . .
C4 C5 C6 C7 177.8(3) . . . .
N1 C1 C6 C5 178.3(3) . . . .
C2 C1 C6 C5 -0.1(4) . . . .
N1 C1 C6 C7 -0.7(4) . . . .
C2 C1 C6 C7 -179.2(3) . . . .
C5 C6 C7 O1 3.0(4) . . . .
C1 C6 C7 O1 -178.0(3) . . . .
C5 C6 C7 C8 -175.8(3) . . . .
C1 C6 C7 C8 3.2(4) . . . .
O1 C7 C8 C9 177.5(3) . . . .
C6 C7 C8 C9 -3.8(4) . . . .
C7 C8 C9 N1 1.8(5) . . . .
N1 C10 C11 O2 8.2(5) . . . .
N1 C10 C11 O3 -171.7(3) . . . .
N2 C12 C13 C14 -179.7(4) . . . .
C17 C12 C13 C14 -0.3(5) . . . .
C12 C13 C14 C15 1.1(7) . . . .
C13 C14 C15 C16 -0.9(7) . . . .
C14 C15 C16 C17 -0.1(6) . . . .
N2 C12 C17 C16 178.8(3) . . . .
C13 C12 C17 C16 -0.6(5) . . . .
N2 C12 C17 C18 -2.5(4) . . . .
C13 C12 C17 C18 178.2(3) . . . .
C15 C16 C17 C12 0.9(5) . . . .
C15 C16 C17 C18 -177.9(3) . . . .
C12 C17 C18 O4 -173.1(3) . . . .
C16 C17 C18 O4 5.7(4) . . . .
C12 C17 C18 C19 6.5(4) . . . .
C16 C17 C18 C19 -174.7(3) . . . .
O4 C18 C19 C20 173.2(3) . . . .
C17 C18 C19 C20 -6.3(4) . . . .
C18 C19 C20 N2 2.1(5) . . . .
N2 C21 C22 O5 8.3(5) . . . .
N2 C21 C22 O6 -170.0(3) . . . .
N3 C23 C24 C25 178.4(3) . . . .
C28 C23 C24 C25 -1.0(5) . . . .
C23 C24 C25 C26 -0.3(5) . . . .
C24 C25 C26 C27 1.1(5) . . . .
C25 C26 C27 C28 -0.6(5) . . . .
C26 C27 C28 C23 -0.7(5) . . . .
C26 C27 C28 C29 179.9(3) . . . .
N3 C23 C28 C27 -178.0(3) . . . .
C24 C23 C28 C27 1.5(4) . . . .
N3 C23 C28 C29 1.5(4) . . . .
C24 C23 C28 C29 -179.1(3) . . . .
C27 C28 C29 O7 0.6(5) . . . .
C23 C28 C29 O7 -178.9(3) . . . .
C27 C28 C29 C30 178.8(3) . . . .
C23 C28 C29 C30 -0.7(4) . . . .
O7 C29 C30 C31 177.2(3) . . . .
C28 C29 C30 C31 -1.0(5) . . . .
C29 C30 C31 N3 2.0(5) . . . .
N3 C32 C33 O9 -159.7(3) . . . .
N3 C32 C33 O8 21.6(4) . . . .
C8 C9 N1 C1 0.9(4) . . . .
C8 C9 N1 C10 -173.1(3) . . . .
C2 C1 N1 C9 177.0(3) . . . .
C6 C1 N1 C9 -1.4(4) . . . .
C2 C1 N1 C10 -9.3(4) . . . .
C6 C1 N1 C10 172.3(3) . . . .
C11 C10 N1 C9 94.5(3) . . . .
C11 C10 N1 C1 -79.3(4) . . . .
C19 C20 N2 C12 2.3(5) . . . .
C19 C20 N2 C21 -169.3(3) . . . .
C13 C12 N2 C20 177.3(3) . . . .
C17 C12 N2 C20 -2.0(4) . . . .
C13 C12 N2 C21 -11.5(5) . . . .
C17 C12 N2 C21 169.1(3) . . . .
C22 C21 N2 C20 85.7(4) . . . .
C22 C21 N2 C12 -85.8(4) . . . .
C30 C31 N3 C23 -1.1(5) . . . .
C30 C31 N3 C32 -179.9(3) . . . .
C28 C23 N3 C31 -0.6(4) . . . .
C24 C23 N3 C31 180.0(3) . . . .
C28 C23 N3 C32 178.1(3) . . . .
C24 C23 N3 C32 -1.3(4) . . . .
C33 C32 N3 C31 -104.8(3) . . . .
C33 C32 N3 C23 76.5(4) . . . .
C8 C7 O1 Sm1 -32.4(4) . . . .
C6 C7 O1 Sm1 148.9(2) . . . .
O2 C11 O3 Sm1 -33.3(5) . . . 1_655
C10 C11 O3 Sm1 146.6(2) . . . 1_655
C19 C18 O4 Sm1 56.5(7) . . . .
C17 C18 O4 Sm1 -124.0(5) . . . .
O5 C22 O6 Sm1 77.9(8) . . . 1_565
C21 C22 O6 Sm1 -103.9(6) . . . 1_565
C30 C29 O7 Sm1 69.6(7) . . . .
C28 C29 O7 Sm1 -112.3(6) . . . .
O9 C33 O8 Sm1 8.8(3) . . . 1_455
C32 C33 O8 Sm1 -172.5(3) . . . 1_455
O8 C33 O9 Sm1 -9.2(3) . . . 1_455
C32 C33 O9 Sm1 172.1(2) . . . 1_455
C18 O4 Sm1 O3 105.1(6) . . . 1_455
C18 O4 Sm1 O1 -177.3(6) . . . .
C18 O4 Sm1 O7 22.8(6) . . . .
C18 O4 Sm1 O9 -53.2(6) . . . 1_655
C18 O4 Sm1 O8 -102.9(6) . . . 1_655
C18 O4 Sm1 C33 -78.5(6) . . . 1_655
C7 O1 Sm1 O6 -116.4(3) . . . 1_545
C7 O1 Sm1 O4 63.8(3) . . . .
C7 O1 Sm1 O3 151.8(3) . . . 1_455
C7 O1 Sm1 O7 132.3(3) . . . .
C7 O1 Sm1 O9 -14.4(3) . . . 1_655
C7 O1 Sm1 O8 -30.3(3) . . . 1_655
C7 O1 Sm1 C33 -20.9(3) . . . 1_655
C29 O7 Sm1 O6 -47.1(6) . . . 1_545
C29 O7 Sm1 O4 133.0(6) . . . .
C29 O7 Sm1 O3 45.1(6) . . . 1_455
C29 O7 Sm1 O1 64.3(7) . . . .
C29 O7 Sm1 O9 -144.0(6) . . . 1_655
C29 O7 Sm1 O8 -136.5(6) . . . 1_655
C29 O7 Sm1 C33 -142.7(6) . . . 1_655
